data_2106314
loop_
_publ_author_name
'Frit, B.'
'Holmberg, B.'
'Galy, J.'

_publ_section_title
;
 Structure cristalline de l'oxychlorure de barium, Ba4 O Cl6
;
_journal_name_full 'Acta Crystallographica B (24,1968-38,1982)'
_journal_page_first 16
_journal_page_last 19
_journal_volume 26
_journal_year 1970
_chemical_formula_sum 'Ba4 Cl6 O'
_chemical_name_systematic 'Ba4 O Cl6'
_space_group_IT_number 186
_symmetry_space_group_name_Hall 'P 6c -2c'
_symmetry_space_group_name_H-M 'P 63 m c'
_cell_angle_alpha 90
_cell_angle_beta 90
_cell_angle_gamma 120
_cell_formula_units_Z 2
_cell_length_a 9.97
_cell_length_b 9.97
_cell_length_c 7.49
_cell_volume 644.767
_citation_journal_id_ASTM ACBCAR
_cod_data_source_file Frit_ACBCAR_1970_1788.cif
_cod_data_source_block Ba4Cl6O1
_cod_original_formula_sum 'Ba4 Cl6 O1'
_cod_database_code 2106314

loop_
_symmetry_equiv_pos_as_xyz
x,y,z
x-y,x,z+1/2
-y,x-y,z
-x,-y,z+1/2
-x+y,-x,z
y,-x+y,z+1/2
y,x,z+1/2
-x+y,y,z
-x,-x+y,z+1/2
-y,-x,z
x-y,-y,z+1/2
x,x-y,z

loop_
_atom_site_label
_atom_site_type_symbol
_atom_site_fract_x
_atom_site_fract_y
_atom_site_fract_z
_atom_site_occupancy
_atom_site_U_iso_or_equiv
Ba1 Ba+2 0.1955 0.391 0 1 0.0
Cl1 Cl-1 0.1456 0.2912 0.3926 1 0.0
O1 O-2 0.3333 0.6667 0.0975 1 0.0
Ba2 Ba+2 0.3333 0.6667 0.4366 1 0.0
Cl2 Cl-1 0.4704 0.5296 0.7044 1 0.0
